data_2217819
loop_
_publ_author_name
'Wang, Yaobing'
'Liang, Tongling'
'Yao, Jiannian'
'Zhai, Tianyou'
'Fu, Hongbing'

_publ_section_title
;
 Tris[2-(pyrrol-2-ylmethyleneamino)ethyl]amine
;
_journal_coeditor_code RZ2179
_journal_issue 3
_journal_name_full 'Acta Crystallographica Section E'
_journal_page_first o629
_journal_paper_doi 10.1107/S1600536807065907
_journal_volume 64
_journal_year 2008
_chemical_formula_iupac 'C21 H27 N7'
_chemical_formula_moiety 'C21 H27 N7'
_chemical_formula_sum 'C21 H27 N7'
_chemical_formula_weight 377.50
_chemical_name_systematic
;
Tris[2-(pyrrol-2-ylmethyleneamino)ethyl]amine
;
_space_group_IT_number 14
_symmetry_cell_setting monoclinic
_symmetry_space_group_name_Hall '-P 2yn'
_symmetry_space_group_name_H-M 'P 1 21/n 1'
_atom_sites_solution_hydrogens geom
_atom_sites_solution_primary direct
_atom_sites_solution_secondary difmap
_audit_creation_method SHELXL-97
_cell_angle_alpha 90.00
_cell_angle_beta 105.97(3)
_cell_angle_gamma 90.00
_cell_formula_units_Z 4
_cell_length_a 11.494(2)
_cell_length_b 9.4875(19)
_cell_length_c 20.232(4)
_cell_measurement_reflns_used 19300
_cell_measurement_temperature 293(2)
_cell_measurement_theta_max 27.48
_cell_measurement_theta_min 1.85
_cell_volume 2121.1(8)
_computing_cell_refinement 'RAPID-AUTO (Rigaku, 2001)'
_computing_data_collection 'RAPID-AUTO (Rigaku, 2001)'
_computing_data_reduction 'RAPID-AUTO (Rigaku, 2001)'
_computing_molecular_graphics 'SHELXTL/PC (Sheldrick, 1994)'
_computing_publication_material 'SHELXL97 (Sheldrick, 1997)'
_computing_structure_refinement 'SHELXL97 (Sheldrick, 1997)'
_computing_structure_solution 'SHELXS97 (Sheldrick, 1997)'
_diffrn_ambient_temperature 293(2)
_diffrn_measured_fraction_theta_full 0.995
_diffrn_measured_fraction_theta_max 0.995
_diffrn_measurement_device_type 'Rigaku R-AXIS RAPID IP'
_diffrn_measurement_method oscillation
_diffrn_radiation_monochromator graphite
_diffrn_radiation_source 'Rotating Anode'
_diffrn_radiation_type MoK\a
_diffrn_radiation_wavelength 0.71073
_diffrn_reflns_av_R_equivalents 0.0685
_diffrn_reflns_av_sigmaI/netI 0.1370
_diffrn_reflns_limit_h_max 14
_diffrn_reflns_limit_h_min -14
_diffrn_reflns_limit_k_max 12
_diffrn_reflns_limit_k_min 0
_diffrn_reflns_limit_l_max 26
_diffrn_reflns_limit_l_min -13
_diffrn_reflns_number 19300
_diffrn_reflns_theta_full 27.47
_diffrn_reflns_theta_max 27.47
_diffrn_reflns_theta_min 1.85
_diffrn_standards_number 0
_exptl_absorpt_coefficient_mu 0.075
_exptl_absorpt_correction_T_max 0.995
_exptl_absorpt_correction_T_min 0.943
_exptl_absorpt_correction_type multi-scan
_exptl_absorpt_process_details '(ABSCOR; Higashi, 1995)'
_exptl_crystal_colour brown
_exptl_crystal_density_diffrn 1.182
_exptl_crystal_density_method 'not measured'
_exptl_crystal_description needle
_exptl_crystal_F_000 808
_exptl_crystal_size_max 0.80
_exptl_crystal_size_mid 0.08
_exptl_crystal_size_min 0.05
_refine_diff_density_max 0.202
_refine_diff_density_min -0.185
_refine_ls_extinction_method none
_refine_ls_goodness_of_fit_ref 1.007
_refine_ls_hydrogen_treatment constr
_refine_ls_matrix_type full
_refine_ls_number_parameters 253
_refine_ls_number_reflns 4832
_refine_ls_number_restraints 0
_refine_ls_restrained_S_all 1.007
_refine_ls_R_factor_all 0.1466
_refine_ls_R_factor_gt 0.0494
_refine_ls_shift/su_max 0.000
_refine_ls_shift/su_mean 0.000
_refine_ls_structure_factor_coef Fsqd
_refine_ls_weighting_details 'calc w=1/[\s^2^(Fo^2^)+(0.0318P)^2^] where P=(Fo^2^+2Fc^2^)/3'
_refine_ls_weighting_scheme calc
_refine_ls_wR_factor_gt 0.1301
_refine_ls_wR_factor_ref 0.1420
_reflns_number_gt 1905
_reflns_number_total 4832
_reflns_threshold_expression I>2\s(I)
_cod_data_source_file rz2179.cif
_cod_data_source_block I
_cod_original_sg_symbol_H-M 'P 21/n'
_cod_database_code 2217819
_cod_database_fobs_code 2217819

loop_
_symmetry_equiv_pos_as_xyz
'x, y, z'
'-x+1/2, y+1/2, -z+1/2'
'-x, -y, -z'
'x-1/2, -y-1/2, z-1/2'

loop_
_atom_site_type_symbol
_atom_site_label
_atom_site_fract_x
_atom_site_fract_y
_atom_site_fract_z
_atom_site_U_iso_or_equiv
_atom_site_adp_type
_atom_site_calc_flag
_atom_site_refinement_flags
_atom_site_occupancy
N N1 0.32208(19) 0.2117(2) -0.04712(11) 0.0456(6) Uani d . 1
N N2 0.3346(2) 0.3634(2) -0.17842(11) 0.0439(6) Uani d . 1
N N3 0.47309(19) 0.6138(3) -0.18248(11) 0.0493(7) Uani d . 1
H H3A 0.4361 0.6213 -0.1510 0.059 Uiso calc R 1
N N4 0.1461(2) 0.1199(3) 0.03356(12) 0.0477(6) Uani d . 1
N N5 0.1051(2) -0.1779(3) 0.05915(12) 0.0523(7) Uani d . 1
H H5A 0.0388 -0.1426 0.0339 0.063 Uiso calc R 1
N N6 0.6284(2) 0.2840(2) 0.07191(11) 0.0443(6) Uani d . 1
N N7 0.8400(2) 0.4282(2) 0.15596(12) 0.0453(6) Uani d . 1
H H7A 0.7761 0.4688 0.1611 0.054 Uiso calc R 1
C C1 0.3214(3) 0.1456(3) -0.11191(15) 0.0520(8) Uani d . 1
H H1A 0.2744 0.0595 -0.1159 0.062 Uiso calc R 1
H H1B 0.4039 0.1183 -0.1093 0.062 Uiso calc R 1
C C2 0.2728(3) 0.2291(3) -0.17799(14) 0.0503(8) Uani d . 1
H H2B 0.2810 0.1726 -0.2164 0.060 Uiso calc R 1
H H2C 0.1873 0.2469 -0.1845 0.060 Uiso calc R 1
C C3 0.4025(3) 0.3753(3) -0.21867(14) 0.0470(8) Uani d . 1
H H3B 0.4080 0.2990 -0.2465 0.056 Uiso calc R 1
C C4 0.4703(3) 0.4995(3) -0.22330(15) 0.0454(7) Uani d . 1
C C5 0.5409(3) 0.5307(4) -0.26616(17) 0.0646(10) Uani d . 1
H H5B 0.5556 0.4714 -0.2996 0.078 Uiso calc R 1
C C6 0.5863(3) 0.6656(4) -0.25109(18) 0.0690(10) Uani d . 1
H H6B 0.6366 0.7136 -0.2725 0.083 Uiso calc R 1
C C7 0.5439(3) 0.7142(4) -0.19947(16) 0.0620(9) Uani d . 1
H H7B 0.5604 0.8023 -0.1789 0.074 Uiso calc R 1
C C8 0.2084(2) 0.2788(3) -0.04489(15) 0.0553(8) Uani d . 1
H H8A 0.1423 0.2371 -0.0799 0.066 Uiso calc R 1
H H8B 0.2117 0.3782 -0.0555 0.066 Uiso calc R 1
C C9 0.1833(3) 0.2634(3) 0.02435(15) 0.0536(8) Uani d . 1
H H9A 0.2556 0.2865 0.0606 0.064 Uiso calc R 1
H H9B 0.1199 0.3285 0.0274 0.064 Uiso calc R 1
C C10 0.2245(3) 0.0402(4) 0.07166(15) 0.0513(8) Uani d . 1
H H10A 0.2993 0.0804 0.0929 0.062 Uiso calc R 1
C C11 0.2099(3) -0.1055(3) 0.08539(15) 0.0483(8) Uani d . 1
C C12 0.2924(3) -0.2002(4) 0.12203(16) 0.0643(10) Uani d . 1
H H12A 0.3723 -0.1802 0.1455 0.077 Uiso calc R 1
C C13 0.2371(3) -0.3313(4) 0.11832(18) 0.0688(10) Uani d . 1
H H13A 0.2724 -0.4144 0.1388 0.083 Uiso calc R 1
C C14 0.1217(3) -0.3143(4) 0.07898(17) 0.0640(9) Uani d . 1
H H14A 0.0634 -0.3849 0.0675 0.077 Uiso calc R 1
C C15 0.4299(2) 0.2945(3) -0.01526(14) 0.0475(8) Uani d . 1
H H15A 0.4098 0.3670 0.0135 0.057 Uiso calc R 1
H H15B 0.4583 0.3405 -0.0507 0.057 Uiso calc R 1
C C16 0.5290(2) 0.2023(3) 0.02762(15) 0.0508(8) Uani d . 1
H H16A 0.4952 0.1410 0.0560 0.061 Uiso calc R 1
H H16B 0.5606 0.1433 -0.0026 0.061 Uiso calc R 1
C C17 0.7349(3) 0.2535(3) 0.07048(14) 0.0448(7) Uani d . 1
H H17A 0.7445 0.1841 0.0399 0.054 Uiso calc R 1
C C18 0.8415(2) 0.3190(3) 0.11291(13) 0.0422(7) Uani d . 1
C C19 0.9607(3) 0.2851(4) 0.12042(15) 0.0558(9) Uani d . 1
H H19A 0.9887 0.2142 0.0970 0.067 Uiso calc R 1
C C20 1.0321(3) 0.3751(4) 0.16917(17) 0.0640(10) Uani d . 1
H H20A 1.1161 0.3751 0.1848 0.077 Uiso calc R 1
C C21 0.9557(3) 0.4631(4) 0.18960(16) 0.0587(9) Uani d . 1
H H21A 0.9787 0.5355 0.2215 0.070 Uiso calc R 1

loop_
_atom_site_aniso_label
_atom_site_aniso_U_11
_atom_site_aniso_U_22
_atom_site_aniso_U_33
_atom_site_aniso_U_12
_atom_site_aniso_U_13
_atom_site_aniso_U_23
N1 0.0367(14) 0.0511(15) 0.0462(14) -0.0059(12) 0.0069(11) 0.0022(14)
N2 0.0470(15) 0.0457(15) 0.0387(14) -0.0016(13) 0.0110(11) -0.0027(13)
N3 0.0465(15) 0.0601(17) 0.0389(14) -0.0048(14) 0.0076(12) 0.0047(15)
N4 0.0402(14) 0.0572(17) 0.0477(15) -0.0037(13) 0.0154(12) 0.0050(14)
N5 0.0446(16) 0.0555(17) 0.0549(16) 0.0010(13) 0.0104(12) 0.0092(15)
N6 0.0392(15) 0.0470(14) 0.0438(14) -0.0015(12) 0.0066(11) -0.0065(13)
N7 0.0389(14) 0.0478(15) 0.0489(15) -0.0009(12) 0.0118(11) 0.0055(14)
C1 0.0474(18) 0.0435(18) 0.061(2) -0.0076(16) 0.0084(15) 0.0023(18)
C2 0.0528(19) 0.0506(19) 0.0442(18) -0.0093(16) 0.0080(15) -0.0090(17)
C3 0.0523(19) 0.0499(19) 0.0377(16) 0.0076(17) 0.0103(15) -0.0031(16)
C4 0.0474(18) 0.0479(19) 0.0404(17) 0.0032(16) 0.0110(14) 0.0010(17)
C5 0.066(2) 0.076(3) 0.060(2) 0.006(2) 0.0314(18) 0.007(2)
C6 0.063(2) 0.086(3) 0.061(2) -0.011(2) 0.0206(18) 0.018(2)
C7 0.062(2) 0.060(2) 0.055(2) -0.0187(19) 0.0002(17) 0.010(2)
C8 0.0402(18) 0.067(2) 0.0571(19) -0.0017(17) 0.0110(15) 0.0140(19)
C9 0.0436(18) 0.064(2) 0.0541(19) -0.0028(17) 0.0150(15) 0.0061(18)
C10 0.0402(18) 0.072(2) 0.0429(18) -0.0119(18) 0.0141(14) -0.0050(19)
C11 0.0395(18) 0.062(2) 0.0438(18) -0.0033(17) 0.0114(14) 0.0017(18)
C12 0.0400(19) 0.088(3) 0.059(2) 0.004(2) 0.0024(16) 0.012(2)
C13 0.063(2) 0.067(2) 0.074(2) 0.014(2) 0.0140(19) 0.018(2)
C14 0.058(2) 0.062(2) 0.070(2) -0.0003(19) 0.0128(19) 0.009(2)
C15 0.0443(18) 0.0481(18) 0.0476(17) -0.0060(15) 0.0087(14) 0.0018(16)
C16 0.0450(18) 0.0510(19) 0.0530(18) -0.0034(16) 0.0077(14) -0.0060(17)
C17 0.0464(19) 0.0486(18) 0.0404(16) 0.0026(16) 0.0134(14) -0.0026(16)
C18 0.0435(19) 0.0478(19) 0.0370(16) -0.0018(15) 0.0141(14) 0.0012(16)
C19 0.0418(19) 0.075(2) 0.056(2) 0.0056(18) 0.0231(15) 0.007(2)
C20 0.0361(18) 0.080(3) 0.073(2) -0.004(2) 0.0112(17) 0.013(2)
C21 0.047(2) 0.058(2) 0.061(2) -0.0204(18) -0.0026(16) 0.0047(19)

loop_
_atom_type_symbol
_atom_type_description
_atom_type_scat_dispersion_real
_atom_type_scat_dispersion_imag
_atom_type_scat_source
C C 0.0033 0.0016 'International Tables Vol C Tables 4.2.6.8 and 6.1.1.4'
H H 0.0000 0.0000 'International Tables Vol C Tables 4.2.6.8 and 6.1.1.4'
N N 0.0061 0.0033 'International Tables Vol C Tables 4.2.6.8 and 6.1.1.4'

loop_
_geom_angle_atom_site_label_1
_geom_angle_atom_site_label_2
_geom_angle_atom_site_label_3
_geom_angle
C1 N1 C15 115.1(2)
C1 N1 C8 115.6(2)
C15 N1 C8 114.1(2)
C3 N2 C2 117.7(2)
C7 N3 C4 108.8(3)
C7 N3 H3A 125.6
C4 N3 H3A 125.6
C10 N4 C9 117.0(3)
C14 N5 C11 109.3(3)
C14 N5 H5A 125.4
C11 N5 H5A 125.4
C17 N6 C16 117.5(2)
C21 N7 C18 108.9(3)
C21 N7 H7A 125.5
C18 N7 H7A 125.5
N1 C1 C2 118.6(2)
N1 C1 H1A 107.7
C2 C1 H1A 107.7
N1 C1 H1B 107.7
C2 C1 H1B 107.7
H1A C1 H1B 107.1
N2 C2 C1 113.5(2)
N2 C2 H2B 108.9
C1 C2 H2B 108.9
N2 C2 H2C 108.9
C1 C2 H2C 108.9
H2B C2 H2C 107.7
N2 C3 C4 123.7(3)
N2 C3 H3B 118.2
C4 C3 H3B 118.2
N3 C4 C5 107.0(3)
N3 C4 C3 122.7(3)
C5 C4 C3 130.3(3)
C4 C5 C6 108.2(3)
C4 C5 H5B 125.9
C6 C5 H5B 125.9
C7 C6 C5 106.9(3)
C7 C6 H6B 126.5
C5 C6 H6B 126.5
C6 C7 N3 109.0(3)
C6 C7 H7B 125.5
N3 C7 H7B 125.5
N1 C8 C9 112.7(2)
N1 C8 H8A 109.1
C9 C8 H8A 109.1
N1 C8 H8B 109.1
C9 C8 H8B 109.1
H8A C8 H8B 107.8
N4 C9 C8 110.3(3)
N4 C9 H9A 109.6
C8 C9 H9A 109.6
N4 C9 H9B 109.6
C8 C9 H9B 109.6
H9A C9 H9B 108.1
N4 C10 C11 126.5(3)
N4 C10 H10A 116.7
C11 C10 H10A 116.7
N5 C11 C12 106.6(3)
N5 C11 C10 123.5(3)
C12 C11 C10 129.8(3)
C11 C12 C13 108.7(3)
C11 C12 H12A 125.6
C13 C12 H12A 125.6
C14 C13 C12 106.5(3)
C14 C13 H13A 126.7
C12 C13 H13A 126.7
N5 C14 C13 108.8(3)
N5 C14 H14A 125.6
C13 C14 H14A 125.6
N1 C15 C16 110.9(2)
N1 C15 H15A 109.5
C16 C15 H15A 109.5
N1 C15 H15B 109.5
C16 C15 H15B 109.5
H15A C15 H15B 108.0
N6 C16 C15 112.6(2)
N6 C16 H16A 109.1
C15 C16 H16A 109.1
N6 C16 H16B 109.1
C15 C16 H16B 109.1
H16A C16 H16B 107.8
N6 C17 C18 124.1(3)
N6 C17 H17A 117.9
C18 C17 H17A 117.9
N7 C18 C19 107.2(3)
N7 C18 C17 123.8(3)
C19 C18 C17 128.9(3)
C18 C19 C20 108.1(3)
C18 C19 H19A 125.9
C20 C19 H19A 125.9
C21 C20 C19 106.8(3)
C21 C20 H20A 126.6
C19 C20 H20A 126.6
C20 C21 N7 108.9(3)
C20 C21 H21A 125.5
N7 C21 H21A 125.5

loop_
_geom_bond_atom_site_label_1
_geom_bond_atom_site_label_2
_geom_bond_distance
N1 C1 1.451(3)
N1 C15 1.460(3)
N1 C8 1.465(3)
N2 C3 1.279(3)
N2 C2 1.459(3)
N3 C7 1.357(4)
N3 C4 1.358(3)
N3 H3A 0.8600
N4 C10 1.264(3)
N4 C9 1.454(4)
N5 C14 1.352(4)
N5 C11 1.362(3)
N5 H5A 0.8600
N6 C17 1.267(3)
N6 C16 1.464(3)
N7 C21 1.357(3)
N7 C18 1.357(3)
N7 H7A 0.8600
C1 C2 1.522(4)
C1 H1A 0.9700
C1 H1B 0.9700
C2 H2B 0.9700
C2 H2C 0.9700
C3 C4 1.430(4)
C3 H3B 0.9300
C4 C5 1.373(4)
C5 C6 1.385(4)
C5 H5B 0.9300
C6 C7 1.350(4)
C6 H6B 0.9300
C7 H7B 0.9300
C8 C9 1.513(4)
C8 H8A 0.9700
C8 H8B 0.9700
C9 H9A 0.9700
C9 H9B 0.9700
C10 C11 1.429(4)
C10 H10A 0.9300
C11 C12 1.368(4)
C12 C13 1.388(4)
C12 H12A 0.9300
C13 C14 1.356(4)
C13 H13A 0.9300
C14 H14A 0.9300
C15 C16 1.506(3)
C15 H15A 0.9700
C15 H15B 0.9700
C16 H16A 0.9700
C16 H16B 0.9700
C17 C18 1.430(4)
C17 H17A 0.9300
C18 C19 1.374(4)
C19 C20 1.389(4)
C19 H19A 0.9300
C20 C21 1.356(4)
C20 H20A 0.9300
C21 H21A 0.9300

loop_
_geom_hbond_atom_site_label_D
_geom_hbond_atom_site_label_H
_geom_hbond_atom_site_label_A
_geom_hbond_site_symmetry_A
_geom_hbond_distance_DH
_geom_hbond_distance_HA
_geom_hbond_distance_DA
_geom_hbond_angle_DHA
C15 H15B N2 . 0.97 2.59 3.246(4) 124.8
N3 H3A N6 3_665 0.86 2.14 2.956(3) 158.8
N5 H5A N4 3 0.86 2.20 3.029(3) 162.6
N7 H7A N2 3_665 0.86 2.13 2.940(3) 157.5

loop_
_geom_torsion_atom_site_label_1
_geom_torsion_atom_site_label_2
_geom_torsion_atom_site_label_3
_geom_torsion_atom_site_label_4
_geom_torsion
C15 N1 C1 C2 -87.6(3)
C8 N1 C1 C2 48.9(3)
C3 N2 C2 C1 110.2(3)
N1 C1 C2 N2 56.6(3)
C2 N2 C3 C4 -178.6(3)
C7 N3 C4 C5 0.0(3)
C7 N3 C4 C3 -179.5(2)
N2 C3 C4 N3 3.4(4)
N2 C3 C4 C5 -175.9(3)
N3 C4 C5 C6 -0.2(4)
C3 C4 C5 C6 179.2(3)
C4 C5 C6 C7 0.3(4)
C5 C6 C7 N3 -0.3(4)
C4 N3 C7 C6 0.2(3)
C1 N1 C8 C9 144.0(3)
C15 N1 C8 C9 -79.1(3)
C10 N4 C9 C8 102.4(3)
N1 C8 C9 N4 -73.9(3)
C9 N4 C10 C11 -177.0(3)
C14 N5 C11 C12 0.1(3)
C14 N5 C11 C10 177.3(3)
N4 C10 C11 N5 -1.3(5)
N4 C10 C11 C12 175.1(3)
N5 C11 C12 C13 -0.3(4)
C10 C11 C12 C13 -177.2(3)
C11 C12 C13 C14 0.4(4)
C11 N5 C14 C13 0.1(4)
C12 C13 C14 N5 -0.3(4)
C1 N1 C15 C16 -85.5(3)
C8 N1 C15 C16 137.4(2)
C17 N6 C16 C15 -129.8(3)
N1 C15 C16 N6 -167.7(2)
C16 N6 C17 C18 -177.0(3)
C21 N7 C18 C19 0.4(3)
C21 N7 C18 C17 178.7(3)
N6 C17 C18 N7 -4.9(4)
N6 C17 C18 C19 173.0(3)
N7 C18 C19 C20 0.3(3)
C17 C18 C19 C20 -177.9(3)
C18 C19 C20 C21 -0.9(4)
C19 C20 C21 N7 1.1(4)
C18 N7 C21 C20 -0.9(3)

loop_
_cod_related_entry_id
_cod_related_entry_database
_cod_related_entry_code
1 ChemSpider 21195203
